data_4332714
loop_
_publ_author_name
'Takemoto, Shin'
'Ogura, Shin-ichiro'
'Yo, Ho'
'Hosokoshi, Yuko'
'Kamikawa, Ken'
'Matsuzaka, Hiroyuki'

_publ_section_title
;
 Diiron Amido&#x2212;Imido Complex [(Cp*Fe)2(\m2-NHPh)(\m2-NPh)]:&#x00A0;
 Synthesis and a Net Hydrogen Atom Abstraction Reaction To Form a
 Bis(imido) Complex
;
_journal_issue 13
_journal_name_full 'Inorganic Chemistry'
_journal_page_first 4871
_journal_page_last 4873
_journal_paper_doi 10.1021/ic060744z
_journal_volume 45
_journal_year 2006
_chemical_formula_sum 'C32 H41 Fe2 N2'
_chemical_formula_weight 565.37
_chemical_name_systematic
; 
 ? 
;
_space_group_IT_number 34
_symmetry_cell_setting orthorhombic
_symmetry_space_group_name_Hall 'P 2 -2n'
_symmetry_space_group_name_H-M 'P n n 2'
_atom_sites_solution_hydrogens geom
_atom_sites_solution_primary direct
_atom_sites_solution_secondary difmap
_audit_creation_method SHELXL-97
_cell_angle_alpha 90.00
_cell_angle_beta 90.00
_cell_angle_gamma 90.00
_cell_formula_units_Z 4
_cell_length_a 12.0653(17)
_cell_length_b 15.218(2)
_cell_length_c 15.969(3)
_cell_measurement_temperature 296(2)
_cell_volume 2932.1(8)
_computing_cell_refinement 'RIGAKU PROCESS AUTO'
_computing_data_collection 'RIGAKU PROCESS AUTO'
_computing_data_reduction 'RIGAKU PROCESS AUTO'
_computing_structure_refinement 'SHELXL-97 (Sheldrick, 1997)'
_computing_structure_solution 'SHELXS-97 (Sheldrick, 1990)'
_diffrn_ambient_temperature 296(2)
_diffrn_measured_fraction_theta_full 0.998
_diffrn_measured_fraction_theta_max 0.998
_diffrn_measurement_device_type 'RIGAKU RAXIS RAPID'
_diffrn_radiation_monochromator graphite
_diffrn_radiation_source 'fine-focus sealed tube'
_diffrn_radiation_type MoK\a
_diffrn_radiation_wavelength 0.71075
_diffrn_reflns_av_R_equivalents 0.0654
_diffrn_reflns_av_sigmaI/netI 0.0544
_diffrn_reflns_limit_h_max 15
_diffrn_reflns_limit_h_min -15
_diffrn_reflns_limit_k_max 19
_diffrn_reflns_limit_k_min -19
_diffrn_reflns_limit_l_max 20
_diffrn_reflns_limit_l_min -20
_diffrn_reflns_number 27158
_diffrn_reflns_theta_full 27.48
_diffrn_reflns_theta_max 27.48
_diffrn_reflns_theta_min 3.17
_exptl_absorpt_coefficient_mu 1.011
_exptl_absorpt_correction_T_max 0.7512
_exptl_absorpt_correction_T_min 0.5821
_exptl_absorpt_correction_type empirical
_exptl_absorpt_process_details ABSCOR
_exptl_crystal_colour 'dark green brown'
_exptl_crystal_density_diffrn 1.281
_exptl_crystal_density_method 'not measured'
_exptl_crystal_description blocks
_exptl_crystal_F_000 1196
_exptl_crystal_size_max 0.60
_exptl_crystal_size_mid 0.50
_exptl_crystal_size_min 0.30
_refine_diff_density_max 0.544
_refine_diff_density_min -0.243
_refine_diff_density_rms 0.074
_refine_ls_abs_structure_details 'Flack H D (1983), Acta Cryst. A39, 876-881'
_refine_ls_abs_structure_Flack 0.33(3)
_refine_ls_extinction_method none
_refine_ls_goodness_of_fit_ref 1.008
_refine_ls_hydrogen_treatment constr
_refine_ls_matrix_type full
_refine_ls_number_parameters 325
_refine_ls_number_reflns 6715
_refine_ls_number_restraints 1
_refine_ls_restrained_S_all 1.008
_refine_ls_R_factor_all 0.0860
_refine_ls_R_factor_gt 0.0485
_refine_ls_shift/su_max 0.009
_refine_ls_shift/su_mean 0.002
_refine_ls_structure_factor_coef Fsqd
_refine_ls_weighting_details 'calc w=1/[\s^2^(Fo^2^)+(0.0746P)^2^+0.0000P] where P=(Fo^2^+2Fc^2^)/3'
_refine_ls_weighting_scheme calc
_refine_ls_wR_factor_gt 0.1162
_refine_ls_wR_factor_ref 0.1309
_reflns_number_gt 4507
_reflns_number_total 6715
_reflns_threshold_expression >2sigma(I)
_cod_data_source_file ic060744zsup1.cif
_cod_data_source_block 1
_cod_depositor_comments
;
The following automatic conversions were performed:
'_atom_site_symetry_multiplicity' tag replaced with
'_atom_site_symmetry_multiplicity'.

Automatic conversion script
Id: cif_correct_tags 1440 2010-10-19 06:21:57Z saulius 
;
_cod_original_cell_volume 2932.0(8)
_cod_original_sg_symbol_H-M Pnn2
_cod_database_code 4332714

loop_
_symmetry_equiv_pos_as_xyz
'x, y, z'
'-x+1/2, y+1/2, z+1/2'
'x+1/2, -y+1/2, z+1/2'
'-x, -y, z'

loop_
_atom_site_label
_atom_site_type_symbol
_atom_site_fract_x
_atom_site_fract_y
_atom_site_fract_z
_atom_site_U_iso_or_equiv
_atom_site_adp_type
_atom_site_occupancy
_atom_site_symmetry_multiplicity
_atom_site_calc_flag
_atom_site_refinement_flags
Fe1 Fe 0.28750(4) 0.33911(3) 0.79852(10) 0.03970(14) Uani 1 1 d .
Fe2 Fe 0.18130(4) 0.19868(3) 0.79844(9) 0.04142(14) Uani 1 1 d .
N1 N 0.2444(3) 0.2651(3) 0.8960(3) 0.0496(9) Uani 1 1 d .
H1 H 0.3018 0.2380 0.9224 0.060 Uiso 1 1 calc R
N2 N 0.1823(3) 0.2935(3) 0.7368(2) 0.0521(10) Uani 1 1 d .
C1 C 0.1622(9) 0.3062(6) 0.9526(9) 0.111(5) Uani 1 1 d .
C2 C 0.2058(11) 0.2935(7) 1.0310(9) 0.112(5) Uani 1 1 d .
H2 H 0.2721 0.2627 1.0365 0.134 Uiso 1 1 calc R
C3 C 0.1562(11) 0.3237(8) 1.0987(8) 0.108(4) Uani 1 1 d .
H3 H 0.1887 0.3156 1.1509 0.129 Uiso 1 1 calc R
C4 C 0.0598(11) 0.3657(8) 1.0924(7) 0.099(4) Uani 1 1 d .
H4 H 0.0248 0.3856 1.1407 0.119 Uiso 1 1 calc R
C5 C 0.0070(9) 0.3814(7) 1.0094(8) 0.094(4) Uani 1 1 d .
H5 H -0.0601 0.4105 1.0025 0.113 Uiso 1 1 calc R
C6 C 0.0703(13) 0.3471(7) 0.9417(5) 0.106(4) Uani 1 1 d .
H6 H 0.0440 0.3546 0.8875 0.127 Uiso 1 1 calc R
C7 C 0.1557(13) 0.3075(7) 0.6484(5) 0.120(5) Uani 1 1 d .
C8 C 0.1969(8) 0.2930(5) 0.5714(8) 0.092(4) Uani 1 1 d .
H8 H 0.2623 0.2613 0.5652 0.110 Uiso 1 1 calc R
C9 C 0.1424(8) 0.3251(6) 0.5002(5) 0.071(3) Uani 1 1 d .
H9 H 0.1738 0.3170 0.4476 0.086 Uiso 1 1 calc R
C10 C 0.0431(9) 0.3683(6) 0.5073(7) 0.075(3) Uani 1 1 d .
H10 H 0.0046 0.3887 0.4608 0.090 Uiso 1 1 calc R
C11 C 0.0076(10) 0.3786(7) 0.5799(7) 0.096(4) Uani 1 1 d .
H11 H -0.0598 0.4080 0.5840 0.115 Uiso 1 1 calc R
C12 C 0.0519(11) 0.3538(7) 0.6521(7) 0.104(4) Uani 1 1 d .
H12 H 0.0174 0.3658 0.7029 0.125 Uiso 1 1 calc R
C13 C 0.4599(3) 0.3639(2) 0.7993(7) 0.0464(8) Uani 1 1 d .
C14 C 0.4130(6) 0.4040(5) 0.7292(4) 0.049(2) Uani 1 1 d .
C15 C 0.3265(6) 0.4603(5) 0.7547(5) 0.0435(19) Uani 1 1 d .
C16 C 0.3298(6) 0.4648(5) 0.8442(5) 0.052(2) Uani 1 1 d .
C17 C 0.4078(6) 0.4001(5) 0.8721(5) 0.050(2) Uani 1 1 d .
C18 C 0.5516(3) 0.2977(3) 0.7975(7) 0.0705(13) Uani 1 1 d .
H18A H 0.5390 0.2569 0.7527 0.106 Uiso 1 1 calc R
H18B H 0.5535 0.2666 0.8498 0.106 Uiso 1 1 calc R
H18C H 0.6210 0.3272 0.7889 0.106 Uiso 1 1 calc R
C19 C 0.4418(8) 0.3897(6) 0.6384(5) 0.069(2) Uani 1 1 d .
H19A H 0.5051 0.4248 0.6240 0.104 Uiso 1 1 calc R
H19B H 0.3800 0.4065 0.6040 0.104 Uiso 1 1 calc R
H19C H 0.4584 0.3288 0.6293 0.104 Uiso 1 1 calc R
C20 C 0.2573(9) 0.5191(6) 0.6994(7) 0.078(3) Uani 1 1 d .
H20A H 0.1879 0.5311 0.7264 0.117 Uiso 1 1 calc R
H20B H 0.2439 0.4902 0.6469 0.117 Uiso 1 1 calc R
H20C H 0.2961 0.5732 0.6897 0.117 Uiso 1 1 calc R
C21 C 0.2581(8) 0.5184(5) 0.8982(5) 0.058(2) Uani 1 1 d .
H21A H 0.2474 0.4889 0.9508 0.086 Uiso 1 1 calc R
H21B H 0.1877 0.5268 0.8714 0.086 Uiso 1 1 calc R
H21C H 0.2924 0.5744 0.9078 0.086 Uiso 1 1 calc R
C22 C 0.4469(7) 0.3794(5) 0.9591(5) 0.061(2) Uani 1 1 d .
H22A H 0.5114 0.4140 0.9716 0.092 Uiso 1 1 calc R
H22B H 0.4653 0.3181 0.9628 0.092 Uiso 1 1 calc R
H22C H 0.3893 0.3928 0.9985 0.092 Uiso 1 1 calc R
C23 C 0.2323(4) 0.0659(3) 0.8059(6) 0.0557(12) Uani 1 1 d .
C24 C 0.1692(8) 0.0824(5) 0.7302(5) 0.059(2) Uani 1 1 d .
C25 C 0.0606(6) 0.1137(5) 0.7537(5) 0.0474(18) Uani 1 1 d .
C26 C 0.0678(8) 0.1113(5) 0.8436(6) 0.070(3) Uani 1 1 d .
C27 C 0.1695(7) 0.0850(5) 0.8724(5) 0.053(2) Uani 1 1 d .
C28 C 0.3491(5) 0.0302(3) 0.7940(10) 0.0954(19) Uani 1 1 d .
H28A H 0.4012 0.0779 0.7951 0.143 Uiso 1 1 calc R
H28B H 0.3538 0.0005 0.7410 0.143 Uiso 1 1 calc R
H28C H 0.3660 -0.0103 0.8382 0.143 Uiso 1 1 calc R
C29 C 0.2114(8) 0.0716(6) 0.6364(4) 0.075(3) Uani 1 1 d .
H29A H 0.2886 0.0865 0.6333 0.112 Uiso 1 1 calc R
H29B H 0.1698 0.1100 0.6004 0.112 Uiso 1 1 calc R
H29C H 0.2012 0.0118 0.6187 0.112 Uiso 1 1 calc R
C30 C -0.0283(7) 0.1321(5) 0.6989(6) 0.082(3) Uani 1 1 d .
H30A H -0.0758 0.0817 0.6952 0.122 Uiso 1 1 calc R
H30B H 0.0003 0.1460 0.6443 0.122 Uiso 1 1 calc R
H30C H -0.0697 0.1813 0.7199 0.122 Uiso 1 1 calc R
C31 C -0.0394(8) 0.1368(6) 0.8957(8) 0.129(5) Uani 1 1 d .
H31A H -0.0885 0.0873 0.8984 0.193 Uiso 1 1 calc R
H31B H -0.0765 0.1850 0.8689 0.193 Uiso 1 1 calc R
H31C H -0.0181 0.1537 0.9514 0.193 Uiso 1 1 calc R
C32 C 0.1976(10) 0.0691(7) 0.9556(5) 0.101(4) Uani 1 1 d .
H32A H 0.1710 0.1163 0.9899 0.152 Uiso 1 1 calc R
H32B H 0.2768 0.0651 0.9606 0.152 Uiso 1 1 calc R
H32C H 0.1646 0.0149 0.9736 0.152 Uiso 1 1 calc R

loop_
_atom_site_aniso_label
_atom_site_aniso_U_11
_atom_site_aniso_U_22
_atom_site_aniso_U_33
_atom_site_aniso_U_23
_atom_site_aniso_U_13
_atom_site_aniso_U_12
Fe1 0.0477(2) 0.0405(2) 0.0310(2) 0.0010(7) 0.0010(7) -0.01106(18)
Fe2 0.0519(3) 0.0403(2) 0.0321(2) 0.0005(7) -0.0022(7) -0.01268(19)
N1 0.059(2) 0.053(2) 0.037(2) -0.0004(17) -0.0078(17) -0.0160(19)
N2 0.066(2) 0.054(2) 0.0356(19) 0.0077(17) -0.0178(19) -0.027(2)
C1 0.114(7) 0.057(6) 0.162(12) -0.047(6) 0.110(8) -0.045(5)
C2 0.120(9) 0.100(8) 0.116(9) -0.031(7) 0.081(8) -0.043(6)
C3 0.093(7) 0.112(9) 0.118(10) 0.013(7) 0.009(7) -0.032(6)
C4 0.131(9) 0.104(8) 0.063(7) -0.027(6) 0.046(7) -0.048(7)
C5 0.098(7) 0.073(6) 0.110(9) 0.006(6) -0.031(6) -0.013(5)
C6 0.205(13) 0.089(7) 0.023(4) -0.004(4) 0.001(6) -0.068(8)
C7 0.241(13) 0.076(7) 0.044(5) 0.033(5) -0.067(7) -0.098(8)
C8 0.084(6) 0.040(4) 0.153(11) -0.005(6) -0.048(6) -0.004(4)
C9 0.093(6) 0.084(6) 0.037(4) -0.002(4) -0.021(4) -0.018(5)
C10 0.088(5) 0.075(6) 0.062(6) 0.021(5) -0.030(5) 0.015(4)
C11 0.142(9) 0.073(6) 0.073(7) -0.001(5) -0.051(6) 0.000(6)
C12 0.138(8) 0.088(7) 0.087(8) 0.009(6) -0.037(7) -0.043(7)
C13 0.0480(17) 0.0502(18) 0.0410(18) -0.011(5) 0.000(5) -0.0098(13)
C14 0.056(4) 0.059(5) 0.032(3) 0.014(3) -0.010(3) -0.023(4)
C15 0.057(4) 0.033(3) 0.041(4) 0.006(3) -0.014(3) -0.004(3)
C16 0.052(4) 0.051(4) 0.053(5) -0.004(4) -0.014(4) -0.025(4)
C17 0.055(4) 0.040(4) 0.054(5) 0.011(3) -0.014(3) -0.009(3)
C18 0.062(2) 0.071(3) 0.078(3) -0.018(6) -0.023(6) 0.0079(19)
C19 0.074(5) 0.080(5) 0.054(5) -0.008(4) 0.020(4) -0.012(4)
C20 0.084(6) 0.074(6) 0.076(7) 0.002(6) -0.004(6) -0.014(6)
C21 0.070(5) 0.045(4) 0.057(5) -0.024(4) 0.014(5) 0.001(4)
C22 0.081(5) 0.066(4) 0.036(4) -0.009(3) -0.001(4) -0.025(4)
C23 0.076(2) 0.0429(18) 0.048(3) 0.004(4) -0.020(4) -0.0105(17)
C24 0.089(6) 0.040(4) 0.047(5) 0.008(4) 0.014(4) -0.008(4)
C25 0.042(3) 0.052(4) 0.049(5) -0.005(4) -0.003(3) -0.009(3)
C26 0.100(7) 0.042(4) 0.068(6) -0.015(4) 0.039(5) -0.034(4)
C27 0.070(5) 0.052(5) 0.038(4) 0.011(4) -0.004(4) -0.020(4)
C28 0.092(3) 0.071(3) 0.123(5) -0.022(8) 0.006(8) 0.019(3)
C29 0.113(6) 0.064(5) 0.047(5) -0.023(4) 0.023(4) -0.010(4)
C30 0.090(5) 0.077(6) 0.078(5) 0.009(5) -0.003(4) -0.041(4)
C31 0.116(7) 0.075(6) 0.196(11) -0.013(7) 0.132(7) -0.025(5)
C32 0.185(11) 0.069(6) 0.049(5) 0.000(4) -0.027(6) -0.038(6)

loop_
_atom_type_symbol
_atom_type_description
_atom_type_scat_dispersion_real
_atom_type_scat_dispersion_imag
_atom_type_scat_source
C C 0.0033 0.0016 'International Tables Vol C Tables 4.2.6.8 and 6.1.1.4'
H H 0.0000 0.0000 'International Tables Vol C Tables 4.2.6.8 and 6.1.1.4'
N N 0.0061 0.0033 'International Tables Vol C Tables 4.2.6.8 and 6.1.1.4'
Fe Fe 0.3463 0.8444 'International Tables Vol C Tables 4.2.6.8 and 6.1.1.4'

loop_
_geom_angle_atom_site_label_1
_geom_angle_atom_site_label_2
_geom_angle_atom_site_label_3
_geom_angle
N2 Fe1 N1 91.52(18)
N2 Fe1 C15 109.5(2)
N1 Fe1 C15 147.7(3)
N2 Fe1 C17 176.8(3)
N1 Fe1 C17 89.6(2)
C15 Fe1 C17 68.2(3)
N2 Fe1 C13 141.9(3)
N1 Fe1 C13 110.7(3)
C15 Fe1 C13 67.2(3)
C17 Fe1 C13 39.9(3)
N2 Fe1 C16 136.9(3)
N1 Fe1 C16 107.8(3)
C15 Fe1 C16 40.44(14)
C17 Fe1 C16 39.9(3)
C13 Fe1 C16 66.3(3)
N2 Fe1 C14 114.1(2)
N1 Fe1 C14 149.1(2)
C15 Fe1 C14 39.7(3)
C17 Fe1 C14 65.77(15)
C13 Fe1 C14 38.4(3)
C16 Fe1 C14 65.5(3)
N2 Fe1 Fe2 44.51(12)
N1 Fe1 Fe2 51.74(11)
C15 Fe1 Fe2 154.0(2)
C17 Fe1 Fe2 137.7(2)
C13 Fe1 Fe2 131.22(9)
C16 Fe1 Fe2 154.4(2)
C14 Fe1 Fe2 140.1(2)
N2 Fe2 N1 91.08(18)
N2 Fe2 C26 137.9(3)
N1 Fe2 C26 108.0(3)
N2 Fe2 C25 109.0(2)
N1 Fe2 C25 148.0(2)
C26 Fe2 C25 40.94(18)
N2 Fe2 C27 176.5(3)
N1 Fe2 C27 90.2(3)
C26 Fe2 C27 38.6(4)
C25 Fe2 C27 68.5(3)
N2 Fe2 C23 145.0(3)
N1 Fe2 C23 109.1(3)
C26 Fe2 C23 63.4(3)
C25 Fe2 C23 68.2(3)
C27 Fe2 C23 37.0(3)
N2 Fe2 C24 114.1(3)
N1 Fe2 C24 149.3(3)
C26 Fe2 C24 65.4(3)
C25 Fe2 C24 40.6(3)
C27 Fe2 C24 65.75(16)
C23 Fe2 C24 40.4(3)
N2 Fe2 Fe1 44.63(11)
N1 Fe2 Fe1 51.14(11)
C26 Fe2 Fe1 154.7(2)
C25 Fe2 Fe1 153.6(2)
C27 Fe2 Fe1 137.8(2)
C23 Fe2 Fe1 132.03(12)
C24 Fe2 Fe1 139.9(2)
C1 N1 Fe1 114.4(6)
C1 N1 Fe2 115.6(6)
Fe1 N1 Fe2 77.12(15)
C7 N2 Fe2 131.5(4)
C7 N2 Fe1 130.1(5)
Fe2 N2 Fe1 90.86(17)
C2 C1 C6 121.6(9)
C2 C1 N1 103.9(11)
C6 C1 N1 134.6(14)
C1 C2 C3 121.6(14)
C4 C3 C2 120.2(14)
C3 C4 C5 121.1(11)
C6 C5 C4 112.8(10)
C1 C6 C5 122.6(10)
N2 C7 C12 102.8(11)
N2 C7 C8 141.0(14)
C12 C7 C8 116.1(9)
C9 C8 C7 120.7(11)
C8 C9 C10 120.7(9)
C11 C10 C9 116.0(9)
C10 C11 C12 129.4(13)
C11 C12 C7 117.1(12)
C14 C13 C17 107.8(3)
C14 C13 C18 125.4(9)
C17 C13 C18 126.8(8)
C14 C13 Fe1 71.0(3)
C17 C13 Fe1 69.0(3)
C18 C13 Fe1 127.4(2)
C13 C14 C19 128.0(8)
C13 C14 C15 109.6(6)
C19 C14 C15 122.3(7)
C13 C14 Fe1 70.6(3)
C19 C14 Fe1 126.8(6)
C15 C14 Fe1 66.6(4)
C16 C15 C14 107.2(8)
C16 C15 C20 124.9(9)
C14 C15 C20 127.0(8)
C16 C15 Fe1 72.9(5)
C14 C15 Fe1 73.7(4)
C20 C15 Fe1 127.8(6)
C17 C16 C15 107.2(9)
C17 C16 C21 125.9(8)
C15 C16 C21 126.6(9)
C17 C16 Fe1 69.1(4)
C15 C16 Fe1 66.7(5)
C21 C16 Fe1 124.3(6)
C16 C17 C13 107.5(7)
C16 C17 C22 129.7(8)
C13 C17 C22 122.2(7)
C16 C17 Fe1 71.0(4)
C13 C17 Fe1 71.1(3)
C22 C17 Fe1 130.4(5)
C27 C23 C24 109.1(4)
C27 C23 C28 134.5(10)
C24 C23 C28 116.3(10)
C27 C23 Fe2 70.9(4)
C24 C23 Fe2 68.6(4)
C28 C23 Fe2 127.1(4)
C23 C24 C25 108.5(7)
C23 C24 C29 126.9(8)
C25 C24 C29 124.6(8)
C23 C24 Fe2 71.0(4)
C25 C24 Fe2 69.4(5)
C29 C24 Fe2 123.9(6)
C30 C25 C26 132.0(9)
C30 C25 C24 126.5(8)
C26 C25 C24 101.3(9)
C30 C25 Fe2 128.5(6)
C26 C25 Fe2 68.3(5)
C24 C25 Fe2 70.0(5)
C27 C26 C25 113.3(9)
C27 C26 C31 128.7(9)
C25 C26 C31 117.9(11)
C27 C26 Fe2 73.0(5)
C25 C26 Fe2 70.8(5)
C31 C26 Fe2 124.9(6)
C26 C27 C23 107.7(7)
C26 C27 C32 126.1(9)
C23 C27 C32 125.6(9)
C26 C27 Fe2 68.4(5)
C23 C27 Fe2 72.1(4)
C32 C27 Fe2 131.6(7)

loop_
_geom_bond_atom_site_label_1
_geom_bond_atom_site_label_2
_geom_bond_distance
Fe1 N2 1.751(3)
Fe1 N1 1.990(4)
Fe1 C15 2.028(7)
Fe1 C17 2.086(7)
Fe1 C13 2.114(3)
Fe1 C16 2.110(7)
Fe1 C14 2.120(7)
Fe1 Fe2 2.4916(6)
Fe2 N2 1.747(4)
Fe2 N1 2.007(4)
Fe2 C26 2.041(8)
Fe2 C25 2.075(7)
Fe2 C27 2.100(7)
Fe2 C23 2.115(4)
Fe2 C24 2.083(8)
N1 C1 1.480(8)
N2 C7 1.463(8)
C1 C2 1.372(19)
C1 C6 1.283(17)
C2 C3 1.318(15)
C3 C4 1.331(16)
C4 C5 1.490(15)
C5 C6 1.422(16)
C7 C12 1.438(17)
C7 C8 1.345(15)
C8 C9 1.401(13)
C9 C10 1.372(13)
C10 C11 1.245(13)
C11 C12 1.327(14)
C13 C14 1.394(10)
C13 C17 1.433(11)
C13 C18 1.496(5)
C14 C19 1.507(11)
C14 C15 1.411(11)
C15 C16 1.432(5)
C15 C20 1.508(12)
C16 C17 1.433(11)
C16 C21 1.468(12)
C17 C22 1.500(10)
C23 C27 1.337(11)
C23 C24 1.449(11)
C23 C28 1.523(7)
C24 C25 1.444(11)
C24 C29 1.592(10)
C25 C30 1.412(11)
C25 C26 1.440(6)
C26 C27 1.371(13)
C26 C31 1.586(11)
C27 C32 1.392(10)
